data_2236279
loop_
_publ_author_name
'Kumar, Mohan'
'Mallesha, L.'
'Sridhar, M. A.'
'Kapoor, Kamini'
'Gupta, Vivek K.'
'Kant, Rajni'

_publ_section_title
;
 <i>N</i>-(2-{[5-Bromo-2-(piperidin-1-yl)pyrimidin-4-yl]sulfanyl}-4-methoxyphenyl)-4-methylbenzenesulfonamide
;
_journal_coeditor_code HB6947
_journal_issue 10
_journal_name_full 'Acta Crystallographica Section E'
_journal_page_first o2831
_journal_paper_doi 10.1107/S1600536812037257
_journal_volume 68
_journal_year 2012
_chemical_formula_iupac 'C23 H25 Br N4 O3 S2'
_chemical_formula_moiety 'C23 H25 Br N4 O3 S2'
_chemical_formula_sum 'C23 H25 Br N4 O3 S2'
_chemical_formula_weight 549.50
_chemical_name_systematic
;
<i>N</i>-(2-{[5-Bromo-2-(piperidin-1-yl)pyrimidin-4-yl]sulfanyl}-
4-methoxyphenyl)-4-methylbenzenesulfonamide
;
_space_group_IT_number 2
_symmetry_cell_setting triclinic
_symmetry_space_group_name_Hall '-P 1'
_symmetry_space_group_name_H-M 'P -1'
_atom_sites_solution_hydrogens geom
_atom_sites_solution_primary direct
_atom_sites_solution_secondary difmap
_audit_creation_method SHELXL-97
_cell_angle_alpha 96.654(3)
_cell_angle_beta 103.085(3)
_cell_angle_gamma 107.714(3)
_cell_formula_units_Z 2
_cell_length_a 9.8318(3)
_cell_length_b 10.3822(3)
_cell_length_c 13.4393(4)
_cell_measurement_reflns_used 16775
_cell_measurement_temperature 293(2)
_cell_measurement_theta_max 29.10
_cell_measurement_theta_min 3.44
_cell_volume 1247.36(7)
_computing_cell_refinement 'CrysAlis PRO (Oxford Diffraction, 2010)'
_computing_data_collection 'CrysAlis PRO (Oxford Diffraction, 2010)'
_computing_data_reduction 'CrysAlis PRO (Oxford Diffraction, 2010)'
_computing_molecular_graphics 'ORTEP-3 (Farrugia, 1997)'
_computing_publication_material 'PLATON (Spek, 2009)'
_computing_structure_refinement 'SHELXL97 (Sheldrick, 2008)'
_computing_structure_solution 'SHELXS97 (Sheldrick, 2008)'
_diffrn_ambient_temperature 293(2)
_diffrn_detector_area_resol_mean 16.1049
_diffrn_measured_fraction_theta_full 0.997
_diffrn_measured_fraction_theta_max 0.997
_diffrn_measurement_device_type 'Oxford Diffraction Xcalibur CCD, Sapphire3'
_diffrn_measurement_method \w
_diffrn_radiation_monochromator graphite
_diffrn_radiation_source 'fine-focus sealed tube'
_diffrn_radiation_type MoK\a
_diffrn_radiation_wavelength 0.71073
_diffrn_reflns_av_R_equivalents 0.0381
_diffrn_reflns_av_sigmaI/netI 0.0191
_diffrn_reflns_limit_h_max 11
_diffrn_reflns_limit_h_min -11
_diffrn_reflns_limit_k_max 12
_diffrn_reflns_limit_k_min -12
_diffrn_reflns_limit_l_max 15
_diffrn_reflns_limit_l_min -15
_diffrn_reflns_number 41580
_diffrn_reflns_theta_full 25.00
_diffrn_reflns_theta_max 25.00
_diffrn_reflns_theta_min 3.44
_diffrn_standards_decay_% 0
_diffrn_standards_interval_count 0
_diffrn_standards_interval_time 0
_diffrn_standards_number 0
_exptl_absorpt_coefficient_mu 1.847
_exptl_absorpt_correction_T_max 1.00000
_exptl_absorpt_correction_T_min 0.76437
_exptl_absorpt_correction_type multi-scan
_exptl_absorpt_process_details '(CrysAlis PRO; Oxford Diffraction, 2010)'
_exptl_crystal_colour Light-brown
_exptl_crystal_density_diffrn 1.463
_exptl_crystal_density_method 'not measured'
_exptl_crystal_description block
_exptl_crystal_F_000 564
_exptl_crystal_size_max 0.30
_exptl_crystal_size_mid 0.20
_exptl_crystal_size_min 0.20
_refine_diff_density_max 0.655
_refine_diff_density_min -0.516
_refine_ls_extinction_method none
_refine_ls_goodness_of_fit_ref 1.034
_refine_ls_hydrogen_treatment constr
_refine_ls_matrix_type full
_refine_ls_number_parameters 300
_refine_ls_number_reflns 4385
_refine_ls_number_restraints 0
_refine_ls_restrained_S_all 1.034
_refine_ls_R_factor_all 0.0474
_refine_ls_R_factor_gt 0.0366
_refine_ls_shift/su_max 0.001
_refine_ls_shift/su_mean 0.000
_refine_ls_structure_factor_coef Fsqd
_refine_ls_weighting_details 'calc w=1/[\s^2^(Fo^2^)+(0.0396P)^2^+0.9744P] where P=(Fo^2^+2Fc^2^)/3'
_refine_ls_weighting_scheme calc
_refine_ls_wR_factor_gt 0.0864
_refine_ls_wR_factor_ref 0.0931
_reflns_number_gt 3645
_reflns_number_total 4385
_reflns_threshold_expression I>2\s(I)
_cod_data_source_file hb6947.cif
_cod_data_source_block I
_cod_original_cell_volume 1247.36(6)
_cod_database_code 2236279
_cod_database_fobs_code 2236279

loop_
_symmetry_equiv_pos_as_xyz
'x, y, z'
'-x, -y, -z'

loop_
_atom_site_type_symbol
_atom_site_label
_atom_site_fract_x
_atom_site_fract_y
_atom_site_fract_z
_atom_site_U_iso_or_equiv
_atom_site_adp_type
_atom_site_calc_flag
_atom_site_refinement_flags
_atom_site_occupancy
_atom_site_symmetry_multiplicity
Br Br1 0.00669(4) 0.82027(4) 0.88239(3) 0.06852(14) Uani d . 1 1
S S1 0.22673(8) 0.63699(8) 0.49289(5) 0.04950(19) Uani d . 1 1
S S2 0.20227(7) 0.65245(7) 0.79943(5) 0.04366(17) Uani d . 1 1
O O1 0.3610(3) 0.6577(2) 0.46369(16) 0.0639(6) Uani d . 1 1
O O2 0.0875(3) 0.5665(2) 0.41649(15) 0.0656(6) Uani d . 1 1
C C1 0.2248(3) 0.7998(3) 0.5459(2) 0.0449(6) Uani d . 1 1
C C2 0.0995(4) 0.8109(3) 0.5695(3) 0.0582(8) Uani d . 1 1
H H2 0.0164 0.7326 0.5593 0.070 Uiso calc R 1 1
C C3 0.0980(4) 0.9391(4) 0.6086(3) 0.0696(9) Uani d . 1 1
H H3 0.0134 0.9463 0.6252 0.084 Uiso calc R 1 1
C C4 0.2194(4) 1.0571(3) 0.6237(3) 0.0642(9) Uani d . 1 1
C C5 0.3433(4) 1.0432(3) 0.6002(3) 0.0672(9) Uani d . 1 1
H H5 0.4261 1.1216 0.6100 0.081 Uiso calc R 1 1
C C6 0.3486(3) 0.9157(3) 0.5622(2) 0.0574(8) Uani d . 1 1
H H6 0.4344 0.9082 0.5479 0.069 Uiso calc R 1 1
C C7 0.2160(6) 1.1970(4) 0.6657(4) 0.1016(15) Uani d . 1 1
H H7A 0.3102 1.2506 0.7142 0.152 Uiso calc R 1 1
H H7B 0.1391 1.1858 0.7005 0.152 Uiso calc R 1 1
H H7C 0.1965 1.2435 0.6092 0.152 Uiso calc R 1 1
N N8 0.2273(3) 0.5458(2) 0.58395(17) 0.0485(6) Uani d . 1 1
H H8 0.1476 0.4793 0.5805 0.058 Uiso calc R 1 1
C C9 0.3552(3) 0.5726(3) 0.6691(2) 0.0428(6) Uani d . 1 1
C C10 0.4798(4) 0.5487(3) 0.6516(2) 0.0599(8) Uani d . 1 1
H H10 0.4800 0.5182 0.5838 0.072 Uiso calc R 1 1
C C11 0.6028(4) 0.5690(4) 0.7322(3) 0.0629(8) Uani d . 1 1
H H11 0.6868 0.5558 0.7185 0.076 Uiso calc R 1 1
C C12 0.6023(3) 0.6090(3) 0.8336(2) 0.0527(7) Uani d . 1 1
C C13 0.4792(3) 0.6322(3) 0.8528(2) 0.0451(6) Uani d . 1 1
H H13 0.4783 0.6592 0.9210 0.054 Uiso calc R 1 1
C C14 0.3561(3) 0.6157(2) 0.7709(2) 0.0391(6) Uani d . 1 1
O O15 0.7290(2) 0.6271(3) 0.9099(2) 0.0810(8) Uani d . 1 1
C C16 0.7150(4) 0.5974(4) 1.0061(3) 0.0660(9) Uani d . 1 1
H H16A 0.6837 0.6649 1.0407 0.099 Uiso calc R 1 1
H H16B 0.8090 0.5995 1.0480 0.099 Uiso calc R 1 1
H H16C 0.6425 0.5074 0.9960 0.099 Uiso calc R 1 1
C C17 0.2812(3) 0.8343(3) 0.83612(18) 0.0391(6) Uani d . 1 1
N N18 0.4152(2) 0.8963(2) 0.82825(16) 0.0399(5) Uani d . 1 1
C C19 0.4729(3) 1.0343(3) 0.8579(2) 0.0444(6) Uani d . 1 1
N N20 0.4065(3) 1.1143(2) 0.8998(2) 0.0560(6) Uani d . 1 1
C C21 0.2713(4) 1.0476(3) 0.9059(2) 0.0584(8) Uani d . 1 1
H H21 0.2212 1.0990 0.9337 0.070 Uiso calc R 1 1
C C22 0.2008(3) 0.9085(3) 0.8739(2) 0.0480(7) Uani d . 1 1
N N23 0.6066(3) 1.0965(2) 0.8425(2) 0.0548(6) Uani d . 1 1
C C24 0.6954(4) 1.0140(3) 0.8157(3) 0.0648(9) Uani d . 1 1
H H24A 0.6300 0.9209 0.7819 0.078 Uiso calc R 1 1
H H24B 0.7626 1.0088 0.8789 0.078 Uiso calc R 1 1
C C25 0.7831(4) 1.0749(4) 0.7447(3) 0.0768(10) Uani d . 1 1
H H25A 0.7158 1.0658 0.6771 0.092 Uiso calc R 1 1
H H25B 0.8488 1.0242 0.7350 0.092 Uiso calc R 1 1
C C26 0.8740(4) 1.2256(4) 0.7879(3) 0.0828(11) Uani d . 1 1
H H26A 0.9498 1.2343 0.8512 0.099 Uiso calc R 1 1
H H26B 0.9233 1.2638 0.7377 0.099 Uiso calc R 1 1
C C27 0.7764(4) 1.3046(4) 0.8112(3) 0.0788(11) Uani d . 1 1
H H27A 0.8377 1.3992 0.8440 0.095 Uiso calc R 1 1
H H27B 0.7097 1.3061 0.7463 0.095 Uiso calc R 1 1
C C28 0.6865(4) 1.2435(3) 0.8813(3) 0.0685(9) Uani d . 1 1
H H28A 0.7519 1.2578 0.9506 0.082 Uiso calc R 1 1
H H28B 0.6160 1.2903 0.8865 0.082 Uiso calc R 1 1

loop_
_atom_site_aniso_label
_atom_site_aniso_U_11
_atom_site_aniso_U_22
_atom_site_aniso_U_33
_atom_site_aniso_U_12
_atom_site_aniso_U_13
_atom_site_aniso_U_23
Br1 0.0502(2) 0.0873(3) 0.0799(3) 0.03164(18) 0.02998(17) 0.01633(19)
S1 0.0587(4) 0.0511(4) 0.0322(3) 0.0106(3) 0.0140(3) 0.0029(3)
S2 0.0408(4) 0.0443(4) 0.0436(4) 0.0102(3) 0.0162(3) 0.0030(3)
O1 0.0750(15) 0.0739(15) 0.0493(12) 0.0249(12) 0.0317(11) 0.0101(11)
O2 0.0735(15) 0.0658(14) 0.0344(10) 0.0018(11) 0.0058(10) -0.0003(10)
C1 0.0497(16) 0.0481(16) 0.0329(13) 0.0118(13) 0.0089(12) 0.0108(12)
C2 0.0544(18) 0.0514(18) 0.066(2) 0.0141(14) 0.0163(15) 0.0143(15)
C3 0.070(2) 0.072(2) 0.079(2) 0.0362(19) 0.0254(19) 0.0203(19)
C4 0.081(2) 0.0513(19) 0.058(2) 0.0264(18) 0.0082(17) 0.0154(15)
C5 0.071(2) 0.0516(19) 0.061(2) 0.0040(16) 0.0074(17) 0.0133(16)
C6 0.0541(18) 0.0562(19) 0.0553(18) 0.0088(15) 0.0157(14) 0.0115(15)
C7 0.137(4) 0.063(2) 0.107(3) 0.050(3) 0.019(3) 0.012(2)
N8 0.0601(15) 0.0382(12) 0.0391(12) 0.0074(11) 0.0136(11) 0.0029(10)
C9 0.0565(16) 0.0323(13) 0.0421(15) 0.0160(12) 0.0181(13) 0.0060(11)
C10 0.082(2) 0.065(2) 0.0509(18) 0.0386(18) 0.0351(17) 0.0115(15)
C11 0.065(2) 0.076(2) 0.071(2) 0.0401(18) 0.0359(18) 0.0246(18)
C12 0.0499(17) 0.0580(18) 0.0585(18) 0.0205(14) 0.0216(14) 0.0241(15)
C13 0.0482(15) 0.0457(15) 0.0420(15) 0.0128(12) 0.0170(12) 0.0111(12)
C14 0.0446(14) 0.0304(13) 0.0436(14) 0.0107(11) 0.0181(12) 0.0065(11)
O15 0.0464(13) 0.125(2) 0.0810(17) 0.0292(13) 0.0216(12) 0.0489(16)
C16 0.062(2) 0.065(2) 0.062(2) 0.0191(17) 0.0039(16) 0.0112(17)
C17 0.0440(15) 0.0459(15) 0.0286(12) 0.0183(12) 0.0095(11) 0.0053(11)
N18 0.0460(12) 0.0388(12) 0.0372(11) 0.0153(10) 0.0164(10) 0.0046(9)
C19 0.0560(17) 0.0430(15) 0.0368(14) 0.0187(13) 0.0165(12) 0.0052(12)
N20 0.0729(17) 0.0441(14) 0.0582(15) 0.0233(13) 0.0301(13) 0.0045(11)
C21 0.074(2) 0.0546(19) 0.0634(19) 0.0356(17) 0.0342(17) 0.0089(15)
C22 0.0498(16) 0.0595(18) 0.0442(15) 0.0268(14) 0.0198(13) 0.0107(13)
N23 0.0581(15) 0.0410(13) 0.0651(16) 0.0119(11) 0.0273(13) 0.0036(11)
C24 0.0604(19) 0.0529(19) 0.085(2) 0.0163(15) 0.0339(18) 0.0089(17)
C25 0.069(2) 0.091(3) 0.084(3) 0.033(2) 0.037(2) 0.021(2)
C26 0.065(2) 0.087(3) 0.101(3) 0.016(2) 0.036(2) 0.039(2)
C27 0.080(2) 0.062(2) 0.094(3) 0.0160(19) 0.027(2) 0.029(2)
C28 0.076(2) 0.0458(18) 0.073(2) 0.0069(16) 0.0225(18) 0.0026(16)

loop_
_atom_type_symbol
_atom_type_description
_atom_type_scat_dispersion_real
_atom_type_scat_dispersion_imag
_atom_type_scat_source
C C 0.0033 0.0016 'International Tables Vol C Tables 4.2.6.8 and 6.1.1.4'
H H 0.0000 0.0000 'International Tables Vol C Tables 4.2.6.8 and 6.1.1.4'
N N 0.0061 0.0033 'International Tables Vol C Tables 4.2.6.8 and 6.1.1.4'
O O 0.0106 0.0060 'International Tables Vol C Tables 4.2.6.8 and 6.1.1.4'
S S 0.1246 0.1234 'International Tables Vol C Tables 4.2.6.8 and 6.1.1.4'
Br Br -0.2901 2.4595 'International Tables Vol C Tables 4.2.6.8 and 6.1.1.4'

loop_
_geom_angle_atom_site_label_1
_geom_angle_atom_site_label_2
_geom_angle_atom_site_label_3
_geom_angle
O1 S1 O2 119.46(13)
O1 S1 N8 108.46(14)
O2 S1 N8 104.72(13)
O1 S1 C1 107.97(14)
O2 S1 C1 107.66(14)
N8 S1 C1 108.12(12)
C17 S2 C14 99.34(12)
C2 C1 C6 120.3(3)
C2 C1 S1 119.8(2)
C6 C1 S1 119.9(2)
C1 C2 C3 119.4(3)
C1 C2 H2 120.3
C3 C2 H2 120.3
C2 C3 C4 121.5(3)
C2 C3 H3 119.3
C4 C3 H3 119.3
C5 C4 C3 118.0(3)
C5 C4 C7 121.0(4)
C3 C4 C7 121.0(4)
C4 C5 C6 121.7(3)
C4 C5 H5 119.1
C6 C5 H5 119.1
C1 C6 C5 119.1(3)
C1 C6 H6 120.4
C5 C6 H6 120.4
C4 C7 H7A 109.5
C4 C7 H7B 109.5
H7A C7 H7B 109.5
C4 C7 H7C 109.5
H7A C7 H7C 109.5
H7B C7 H7C 109.5
C9 N8 S1 122.28(19)
C9 N8 H8 118.9
S1 N8 H8 118.9
C10 C9 C14 118.4(3)
C10 C9 N8 120.0(2)
C14 C9 N8 121.5(2)
C11 C10 C9 121.4(3)
C11 C10 H10 119.3
C9 C10 H10 119.3
C10 C11 C12 120.0(3)
C10 C11 H11 120.0
C12 C11 H11 120.0
O15 C12 C13 123.8(3)
O15 C12 C11 116.7(3)
C13 C12 C11 119.5(3)
C12 C13 C14 120.4(3)
C12 C13 H13 119.8
C14 C13 H13 119.8
C9 C14 C13 120.1(2)
C9 C14 S2 121.1(2)
C13 C14 S2 118.7(2)
C12 O15 C16 118.1(2)
O15 C16 H16A 109.5
O15 C16 H16B 109.5
H16A C16 H16B 109.5
O15 C16 H16C 109.5
H16A C16 H16C 109.5
H16B C16 H16C 109.5
N18 C17 C22 121.4(3)
N18 C17 S2 119.23(19)
C22 C17 S2 119.4(2)
C17 N18 C19 117.9(2)
N18 C19 N20 125.1(3)
N18 C19 N23 116.7(2)
N20 C19 N23 118.2(3)
C21 N20 C19 115.0(3)
N20 C21 C22 124.3(3)
N20 C21 H21 117.8
C22 C21 H21 117.8
C21 C22 C17 116.3(3)
C21 C22 Br1 122.2(2)
C17 C22 Br1 121.5(2)
C19 N23 C28 121.4(2)
C19 N23 C24 120.1(2)
C28 N23 C24 115.9(3)
N23 C24 C25 111.5(3)
N23 C24 H24A 109.3
C25 C24 H24A 109.3
N23 C24 H24B 109.3
C25 C24 H24B 109.3
H24A C24 H24B 108.0
C24 C25 C26 111.6(3)
C24 C25 H25A 109.3
C26 C25 H25A 109.3
C24 C25 H25B 109.3
C26 C25 H25B 109.3
H25A C25 H25B 108.0
C27 C26 C25 110.4(3)
C27 C26 H26A 109.6
C25 C26 H26A 109.6
C27 C26 H26B 109.6
C25 C26 H26B 109.6
H26A C26 H26B 108.1
C28 C27 C26 112.5(3)
C28 C27 H27A 109.1
C26 C27 H27A 109.1
C28 C27 H27B 109.1
C26 C27 H27B 109.1
H27A C27 H27B 107.8
N23 C28 C27 111.5(3)
N23 C28 H28A 109.3
C27 C28 H28A 109.3
N23 C28 H28B 109.3
C27 C28 H28B 109.3
H28A C28 H28B 108.0

loop_
_geom_bond_atom_site_label_1
_geom_bond_atom_site_label_2
_geom_bond_distance
Br1 C22 1.885(3)
S1 O1 1.423(2)
S1 O2 1.429(2)
S1 N8 1.632(2)
S1 C1 1.764(3)
S2 C17 1.769(3)
S2 C14 1.778(3)
C1 C2 1.374(4)
C1 C6 1.380(4)
C2 C3 1.379(5)
C2 H2 0.9300
C3 C4 1.382(5)
C3 H3 0.9300
C4 C5 1.370(5)
C4 C7 1.509(5)
C5 C6 1.383(5)
C5 H5 0.9300
C6 H6 0.9300
C7 H7A 0.9600
C7 H7B 0.9600
C7 H7C 0.9600
N8 C9 1.425(4)
N8 H8 0.8600
C9 C10 1.385(4)
C9 C14 1.386(4)
C10 C11 1.371(5)
C10 H10 0.9300
C11 C12 1.380(4)
C11 H11 0.9300
C12 O15 1.369(4)
C12 C13 1.376(4)
C13 C14 1.390(4)
C13 H13 0.9300
O15 C16 1.390(4)
C16 H16A 0.9600
C16 H16B 0.9600
C16 H16C 0.9600
C17 N18 1.313(3)
C17 C22 1.393(4)
N18 C19 1.343(3)
C19 N20 1.350(3)
C19 N23 1.351(4)
N20 C21 1.325(4)
C21 C22 1.365(4)
C21 H21 0.9300
N23 C28 1.456(4)
N23 C24 1.467(4)
C24 C25 1.494(5)
C24 H24A 0.9700
C24 H24B 0.9700
C25 C26 1.513(5)
C25 H25A 0.9700
C25 H25B 0.9700
C26 C27 1.499(5)
C26 H26A 0.9700
C26 H26B 0.9700
C27 C28 1.498(5)
C27 H27A 0.9700
C27 H27B 0.9700
C28 H28A 0.9700
C28 H28B 0.9700

loop_
_geom_hbond_atom_site_label_D
_geom_hbond_atom_site_label_H
_geom_hbond_atom_site_label_A
_geom_hbond_site_symmetry_A
_geom_hbond_distance_DH
_geom_hbond_distance_HA
_geom_hbond_distance_DA
_geom_hbond_angle_DHA
_geom_hbond_publ_flag
N8 H8 O2 2_566 0.86 2.22 2.955(4) 143 yes

loop_
_geom_torsion_atom_site_label_1
_geom_torsion_atom_site_label_2
_geom_torsion_atom_site_label_3
_geom_torsion_atom_site_label_4
_geom_torsion
O1 S1 C1 C2 172.6(2)
O2 S1 C1 C2 42.4(3)
N8 S1 C1 C2 -70.2(3)
O1 S1 C1 C6 -6.6(3)
O2 S1 C1 C6 -136.8(2)
N8 S1 C1 C6 110.5(2)
C6 C1 C2 C3 0.7(5)
S1 C1 C2 C3 -178.5(2)
C1 C2 C3 C4 0.6(5)
C2 C3 C4 C5 -1.0(5)
C2 C3 C4 C7 179.5(3)
C3 C4 C5 C6 0.1(5)
C7 C4 C5 C6 179.6(3)
C2 C1 C6 C5 -1.6(4)
S1 C1 C6 C5 177.6(2)
C4 C5 C6 C1 1.2(5)
O1 S1 N8 C9 43.7(2)
O2 S1 N8 C9 172.3(2)
C1 S1 N8 C9 -73.1(2)
S1 N8 C9 C10 -67.8(3)
S1 N8 C9 C14 115.5(3)
C14 C9 C10 C11 -1.1(4)
N8 C9 C10 C11 -177.8(3)
C9 C10 C11 C12 2.5(5)
C10 C11 C12 O15 179.9(3)
C10 C11 C12 C13 -1.9(5)
O15 C12 C13 C14 178.0(3)
C11 C12 C13 C14 0.0(4)
C10 C9 C14 C13 -0.9(4)
N8 C9 C14 C13 175.8(2)
C10 C9 C14 S2 178.5(2)
N8 C9 C14 S2 -4.8(3)
C12 C13 C14 C9 1.4(4)
C12 C13 C14 S2 -178.0(2)
C17 S2 C14 C9 -108.1(2)
C17 S2 C14 C13 71.3(2)
C13 C12 O15 C16 34.4(5)
C11 C12 O15 C16 -147.6(3)
C14 S2 C17 N18 4.4(2)
C14 S2 C17 C22 -174.8(2)
C22 C17 N18 C19 0.0(4)
S2 C17 N18 C19 -179.23(19)
C17 N18 C19 N20 3.2(4)
C17 N18 C19 N23 -175.7(2)
N18 C19 N20 C21 -3.4(4)
N23 C19 N20 C21 175.5(3)
C19 N20 C21 C22 0.5(5)
N20 C21 C22 C17 2.2(5)
N20 C21 C22 Br1 -178.8(2)
N18 C17 C22 C21 -2.5(4)
S2 C17 C22 C21 176.7(2)
N18 C17 C22 Br1 178.55(19)
S2 C17 C22 Br1 -2.3(3)
N18 C19 N23 C28 -173.6(3)
N20 C19 N23 C28 7.4(4)
N18 C19 N23 C24 -12.3(4)
N20 C19 N23 C24 168.7(3)
C19 N23 C24 C25 146.5(3)
C28 N23 C24 C25 -51.2(4)
N23 C24 C25 C26 52.4(4)
C24 C25 C26 C27 -54.7(4)
C25 C26 C27 C28 54.2(5)
C19 N23 C28 C27 -147.7(3)
C24 N23 C28 C27 50.3(4)
C26 C27 C28 N23 -51.4(5)

loop_
_cod_related_entry_id
_cod_related_entry_database
_cod_related_entry_code
1 ChemSpider 30658080
